data_4313764
loop_
_publ_author_name
'Daniel L. Reger'
'Radu F. Semeniuc'
'Ioan Silaghi-Dumitrescu'
'Mark D. Smith'

_publ_contact_author_address
;
Department of Chemistry and Biochemistry
University of South Carolina
Columbia, South Carolina 29208
USA
;
_publ_contact_author_email reger@mail.chem.sc.edu
_publ_contact_author_fax '1 803 777 9521'
_publ_contact_author_name 'Professor Daniel L. Reger'
_publ_contact_author_phone '1 803 777 2587'
_publ_section_title
;
 Influences of Changes in Multitopic Tris(pyrazolyl)methane Ligand
 Topology on Silver(I) Supramolecular Structures
;
_journal_name_full 'Inorganic Chemistry'
_journal_page_first 3751
_journal_page_last 3764
_journal_paper_doi 10.1021/ic034039r
_journal_volume 42
_journal_year 2003
_chemical_formula_sum 'C62 H66 Ag2 B2 F8 N28 O4'
_chemical_formula_weight 1656.79
_chemical_name_systematic
; 
 ? 
;
_space_group_IT_number 2
_symmetry_cell_setting triclinic
_symmetry_space_group_name_Hall '-P 1'
_symmetry_space_group_name_H-M 'P -1'
_atom_sites_solution_hydrogens geom
_atom_sites_solution_primary direct
_atom_sites_solution_secondary difmap
_audit_creation_method SHELXL-97
_cell_angle_alpha 106.838(3)
_cell_angle_beta 92.871(3)
_cell_angle_gamma 100.803(3)
_cell_formula_units_Z 1
_cell_length_a 11.4424(19)
_cell_length_b 11.972(2)
_cell_length_c 13.962(2)
_cell_measurement_reflns_used 9324
_cell_measurement_temperature 293(2)
_cell_measurement_theta_max 25.015
_cell_measurement_theta_min 2.248
_cell_volume 1787.1(5)
_computing_cell_refinement 'SAINT+ NT V6.02a (Bruker, 1998)'
_computing_data_collection 'SMART NT V5.619 (Bruker, 2000)'
_computing_data_reduction 'SAINT+ NT V6.02a'
_computing_molecular_graphics 'SHELXTL V5.1 (Sheldrick, 1997)'
_computing_publication_material 'SHELXTL V5.1'
_computing_structure_refinement 'SHELXL-97 (Sheldrick, 1997)'
_computing_structure_solution 'SHELXS-97 (Sheldrick, 1990)'
_diffrn_ambient_temperature 293(2)
_diffrn_measured_fraction_theta_full 0.992
_diffrn_measured_fraction_theta_max 0.992
_diffrn_measurement_device_type 'Bruker SMART APEX CCD diffractometer'
_diffrn_measurement_method 'omega scans'
_diffrn_radiation_monochromator graphite
_diffrn_radiation_source 'fine-focus sealed tube'
_diffrn_radiation_type MoK\a
_diffrn_radiation_wavelength 0.71073
_diffrn_reflns_av_R_equivalents 0.0200
_diffrn_reflns_av_sigmaI/netI 0.0363
_diffrn_reflns_limit_h_max 13
_diffrn_reflns_limit_h_min -13
_diffrn_reflns_limit_k_max 14
_diffrn_reflns_limit_k_min -14
_diffrn_reflns_limit_l_max 16
_diffrn_reflns_limit_l_min -16
_diffrn_reflns_number 12727
_diffrn_reflns_theta_full 25.05
_diffrn_reflns_theta_max 25.05
_diffrn_reflns_theta_min 1.53
_diffrn_standards_decay_% none
_exptl_absorpt_coefficient_mu 0.637
_exptl_absorpt_correction_T_max 0.8943
_exptl_absorpt_correction_T_min 0.7605
_exptl_absorpt_correction_type multi-scan
_exptl_absorpt_process_details '(SADABS, Bruker, 1997)'
_exptl_crystal_colour colorless
_exptl_crystal_density_diffrn 1.539
_exptl_crystal_density_method 'not measured'
_exptl_crystal_description plate
_exptl_crystal_F_000 842
_exptl_crystal_size_max 0.56
_exptl_crystal_size_mid 0.32
_exptl_crystal_size_min 0.18
_refine_diff_density_max 0.843
_refine_diff_density_min -0.460
_refine_diff_density_rms 0.063
_refine_ls_extinction_method none
_refine_ls_goodness_of_fit_ref 1.008
_refine_ls_hydrogen_treatment mixed
_refine_ls_matrix_type full
_refine_ls_number_parameters 480
_refine_ls_number_reflns 6285
_refine_ls_number_restraints 0
_refine_ls_restrained_S_all 1.008
_refine_ls_R_factor_all 0.0455
_refine_ls_R_factor_gt 0.0374
_refine_ls_shift/su_max 0.001
_refine_ls_shift/su_mean 0.000
_refine_ls_structure_factor_coef Fsqd
_refine_ls_weighting_details 'calc w=1/[\s^2^(Fo^2^)+(0.0595P)^2^+0.0000P] where P=(Fo^2^+2Fc^2^)/3'
_refine_ls_weighting_scheme calc
_refine_ls_wR_factor_gt 0.0977
_refine_ls_wR_factor_ref 0.1005
_reflns_number_gt 5029
_reflns_number_total 6285
_reflns_threshold_expression >2sigma(I)
_cod_data_source_file ic034039rsi20030123_104234_1.cif
_cod_data_source_block cmpd1
_cod_database_code 4313764

loop_
_symmetry_equiv_pos_as_xyz
'x, y, z'
'-x, -y, -z'

loop_
_atom_site_label
_atom_site_type_symbol
_atom_site_fract_x
_atom_site_fract_y
_atom_site_fract_z
_atom_site_U_iso_or_equiv
_atom_site_adp_type
_atom_site_occupancy
_atom_site_symmetry_multiplicity
_atom_site_calc_flag
_atom_site_refinement_flags
_atom_site_disorder_assembly
_atom_site_disorder_group
Ag Ag 0.60281(2) 0.74256(2) 0.71243(2) 0.05029(11) Uani 1 1 d . . .
C1 C 0.3967(2) 0.5092(2) 0.7421(2) 0.0258(6) Uani 1 1 d . . .
C2 C 0.3030(2) 0.4093(2) 0.7591(2) 0.0281(6) Uani 1 1 d . . .
H2A H 0.2516 0.3653 0.6972 0.034 Uiso 1 1 calc R . .
H2B H 0.3418 0.3543 0.7813 0.034 Uiso 1 1 calc R . .
C3 C 0.1431(2) 0.3772(2) 0.8537(2) 0.0263(6) Uani 1 1 d . . .
H3A H 0.1787 0.3224 0.8791 0.032 Uiso 1 1 calc R . .
H3B H 0.0918 0.3315 0.7921 0.032 Uiso 1 1 calc R . .
C4 C 0.0707(2) 0.4406(2) 0.93056(19) 0.0238(5) Uani 1 1 d . . .
C5 C 0.0695(2) 0.5609(2) 0.94689(19) 0.0254(6) Uani 1 1 d . . .
H5 H 0.1171 0.6026 0.9112 0.030 Uiso 1 1 calc R . .
C6 C 0.0003(2) 0.6209(2) 1.01433(19) 0.0239(5) Uani 1 1 d . . .
C7 C 0.0007(2) 0.7504(2) 1.0257(2) 0.0283(6) Uani 1 1 d . . .
H7A H 0.0553 0.7786 0.9827 0.034 Uiso 1 1 calc R . .
H7B H -0.0788 0.7587 1.0057 0.034 Uiso 1 1 calc R . .
C8 C 0.0179(2) 0.9377(2) 1.1512(2) 0.0276(6) Uani 1 1 d . . .
H8B H -0.0341 0.9516 1.2043 0.033 Uiso 1 1 calc R . .
H8A H -0.0206 0.9487 1.0922 0.033 Uiso 1 1 calc R . .
C9 C 0.8607(2) 0.9733(2) 0.81446(19) 0.0254(6) Uani 1 1 d . . .
C11 C 0.4685(2) 0.3406(2) 0.6198(2) 0.0343(6) Uani 1 1 d . . .
H11 H 0.4167 0.2751 0.6280 0.041 Uiso 1 1 calc R . .
C12 C 0.5592(2) 0.3380(3) 0.5607(2) 0.0387(7) Uani 1 1 d . . .
H12 H 0.5820 0.2708 0.5202 0.046 Uiso 1 1 calc R . .
C13 C 0.6106(2) 0.4567(3) 0.5734(2) 0.0363(7) Uani 1 1 d . . .
H13 H 0.6752 0.4815 0.5412 0.044 Uiso 1 1 calc R . .
C21 C 0.2252(3) 0.5765(3) 0.6691(2) 0.0414(7) Uani 1 1 d . . .
H21 H 0.1660 0.5076 0.6565 0.050 Uiso 1 1 calc R . .
C22 C 0.2145(3) 0.6774(3) 0.6471(3) 0.0569(10) Uani 1 1 d . . .
H22 H 0.1471 0.6917 0.6165 0.068 Uiso 1 1 calc R . .
C23 C 0.3251(3) 0.7550(3) 0.6795(3) 0.0554(10) Uani 1 1 d . . .
H23 H 0.3431 0.8318 0.6740 0.067 Uiso 1 1 calc R . .
C31 C 0.6094(3) 0.5909(3) 0.9504(3) 0.0555(9) Uani 1 1 d . . .
H31 H 0.6755 0.5808 0.9859 0.067 Uiso 1 1 calc R . .
C32 C 0.5422(3) 0.6761(3) 0.9905(3) 0.0555(9) Uani 1 1 d . . .
H32 H 0.5540 0.7311 1.0545 0.067 Uiso 1 1 calc R . .
C33 C 0.4561(3) 0.6606(3) 0.9150(2) 0.0442(8) Uani 1 1 d . . .
H33 H 0.3949 0.7023 0.9177 0.053 Uiso 1 1 calc R . .
C41 C 0.7309(3) 1.0202(3) 1.0390(3) 0.0461(8) Uani 1 1 d . . .
H41 H 0.7285 1.0192 1.1052 0.055 Uiso 1 1 calc R . .
C42 C 0.6487(3) 1.0613(3) 0.9889(3) 0.0508(9) Uani 1 1 d . . .
H42 H 0.5840 1.0924 1.0141 0.061 Uiso 1 1 calc R . .
C43 C 0.6834(2) 1.0464(2) 0.8948(3) 0.0404(7) Uani 1 1 d . . .
H43 H 0.6468 1.0660 0.8427 0.049 Uiso 1 1 calc R . .
C51 C 0.9819(2) 0.8116(2) 0.7789(2) 0.0304(6) Uani 1 1 d . . .
H51 H 1.0559 0.8565 0.7743 0.037 Uiso 1 1 calc R . .
C52 C 0.9544(3) 0.6916(2) 0.7666(2) 0.0338(6) Uani 1 1 d . . .
H52 H 1.0056 0.6384 0.7524 0.041 Uiso 1 1 calc R . .
C53 C 0.8342(3) 0.6661(2) 0.7797(2) 0.0365(7) Uani 1 1 d . . .
H53 H 0.7912 0.5904 0.7754 0.044 Uiso 1 1 calc R . .
C61 C 0.8442(3) 1.0609(2) 0.6706(2) 0.0390(7) Uani 1 1 d . . .
H61 H 0.9149 1.1186 0.6872 0.047 Uiso 1 1 calc R . .
C62 C 0.7618(3) 1.0389(3) 0.5910(2) 0.0481(8) Uani 1 1 d . . .
H62 H 0.7643 1.0778 0.5421 0.058 Uiso 1 1 calc R . .
C63 C 0.6728(3) 0.9463(3) 0.5975(2) 0.0499(9) Uani 1 1 d . . .
H63 H 0.6042 0.9127 0.5521 0.060 Uiso 1 1 calc R . .
N11 N 0.55698(19) 0.5297(2) 0.63630(18) 0.0328(5) Uani 1 1 d . . .
N12 N 0.46802(18) 0.45681(18) 0.66446(16) 0.0265(5) Uani 1 1 d . . .
N21 N 0.4016(2) 0.7061(2) 0.7192(2) 0.0425(6) Uani 1 1 d . . .
N22 N 0.33817(19) 0.59506(19) 0.71299(17) 0.0314(5) Uani 1 1 d . . .
N31 N 0.47559(19) 0.57289(18) 0.83480(17) 0.0296(5) Uani 1 1 d . . .
N32 N 0.5692(2) 0.5263(2) 0.85648(19) 0.0409(6) Uani 1 1 d . . .
N41 N 0.78117(18) 0.99763(18) 0.89199(17) 0.0290(5) Uani 1 1 d . . .
N42 N 0.8133(2) 0.9825(2) 0.98157(18) 0.0391(6) Uani 1 1 d . . .
N51 N 0.7879(2) 0.76313(19) 0.79928(19) 0.0373(6) Uani 1 1 d . . .
N52 N 0.88064(19) 0.85229(17) 0.79884(17) 0.0279(5) Uani 1 1 d . . .
N61 N 0.6980(2) 0.9117(2) 0.67639(19) 0.0437(6) Uani 1 1 d . . .
N62 N 0.80486(19) 0.98361(18) 0.72177(17) 0.0304(5) Uani 1 1 d . . .
O1 O 0.23512(15) 0.46417(14) 0.83396(14) 0.0305(4) Uani 1 1 d . . .
O2 O 0.03738(15) 0.81945(14) 1.12838(13) 0.0269(4) Uani 1 1 d . . .
B1 B 0.2716(5) 0.0714(3) 0.6962(3) 0.0591(12) Uani 1 1 d . . .
F1 F 0.2049(3) 0.1316(2) 0.65328(19) 0.1213(12) Uani 1 1 d . . .
F2 F 0.3599(2) 0.0409(3) 0.6384(2) 0.1218(12) Uani 1 1 d . . .
F3 F 0.3136(4) 0.1408(2) 0.79155(19) 0.1310(14) Uani 1 1 d . . .
F4 F 0.19994(18) -0.03171(16) 0.69956(19) 0.0688(6) Uani 1 1 d . . .
C1S C 0.8768(4) 0.7454(3) 0.5180(3) 0.0594(10) Uani 1 1 d . . .
C2S C 0.9798(4) 0.8300(3) 0.5101(3) 0.0706(11) Uani 1 1 d . . .
H2S1 H 1.0209 0.8723 0.5760 0.106 Uiso 1 1 calc R . .
H2S2 H 0.9548 0.8857 0.4801 0.106 Uiso 1 1 calc R . .
H2S3 H 1.0325 0.7887 0.4689 0.106 Uiso 1 1 calc R . .
N1S N 0.7978(4) 0.6787(4) 0.5241(3) 0.0984(13) Uani 1 1 d . . .
C3S C 0.8421(4) 0.3576(3) 0.7227(3) 0.0569(10) Uani 1 1 d . . .
C4S C 0.7480(5) 0.3317(4) 0.7879(4) 0.0919(15) Uani 1 1 d . . .
H4S1 H 0.6986 0.2540 0.7559 0.138 Uiso 1 1 calc R . .
H4S2 H 0.6996 0.3907 0.7980 0.138 Uiso 1 1 calc R . .
H4S3 H 0.7852 0.3338 0.8517 0.138 Uiso 1 1 calc R . .
N2S N 0.9106(4) 0.3744(3) 0.6715(4) 0.0853(12) Uani 1 1 d . . .

loop_
_atom_site_aniso_label
_atom_site_aniso_U_11
_atom_site_aniso_U_22
_atom_site_aniso_U_33
_atom_site_aniso_U_23
_atom_site_aniso_U_13
_atom_site_aniso_U_12
Ag 0.03828(15) 0.03596(15) 0.0766(2) 0.02682(13) 0.00246(12) -0.00661(10)
C1 0.0261(13) 0.0226(12) 0.0288(15) 0.0076(11) 0.0088(11) 0.0046(10)
C2 0.0294(14) 0.0212(12) 0.0304(15) 0.0039(11) 0.0111(11) 0.0016(10)
C3 0.0258(13) 0.0208(12) 0.0292(15) 0.0054(11) 0.0073(11) -0.0001(10)
C4 0.0231(12) 0.0207(12) 0.0233(14) 0.0021(10) 0.0037(10) 0.0013(10)
C5 0.0293(13) 0.0193(12) 0.0257(14) 0.0067(10) 0.0074(11) -0.0004(10)
C6 0.0283(13) 0.0182(11) 0.0223(14) 0.0043(10) 0.0037(10) 0.0010(10)
C7 0.0391(15) 0.0199(12) 0.0254(15) 0.0060(11) 0.0088(12) 0.0050(11)
C8 0.0311(14) 0.0165(12) 0.0337(16) 0.0050(11) 0.0096(11) 0.0038(10)
C9 0.0305(13) 0.0175(12) 0.0273(15) 0.0058(10) 0.0084(11) 0.0035(10)
C11 0.0336(15) 0.0253(13) 0.0398(17) 0.0038(12) 0.0137(13) 0.0031(11)
C12 0.0369(16) 0.0343(15) 0.0416(18) 0.0044(13) 0.0158(13) 0.0078(12)
C13 0.0298(14) 0.0425(16) 0.0355(17) 0.0099(13) 0.0138(12) 0.0052(12)
C21 0.0315(15) 0.0532(19) 0.0445(19) 0.0178(15) 0.0116(13) 0.0144(13)
C22 0.049(2) 0.082(3) 0.069(3) 0.048(2) 0.0267(18) 0.0400(19)
C23 0.057(2) 0.055(2) 0.084(3) 0.047(2) 0.042(2) 0.0346(18)
C31 0.0482(19) 0.071(2) 0.043(2) 0.0208(18) -0.0079(16) -0.0004(17)
C32 0.067(2) 0.0457(19) 0.036(2) -0.0014(15) 0.0022(17) -0.0071(17)
C33 0.0512(19) 0.0307(15) 0.0410(19) -0.0021(14) 0.0088(15) 0.0044(13)
C41 0.0487(19) 0.0426(17) 0.0408(19) 0.0079(15) 0.0220(15) -0.0022(14)
C42 0.0465(19) 0.0343(16) 0.071(3) 0.0098(16) 0.0320(18) 0.0095(14)
C43 0.0359(16) 0.0264(14) 0.061(2) 0.0123(14) 0.0127(15) 0.0103(12)
C51 0.0328(14) 0.0239(13) 0.0333(16) 0.0071(11) 0.0095(12) 0.0041(11)
C52 0.0437(16) 0.0223(13) 0.0360(17) 0.0072(12) 0.0079(13) 0.0103(12)
C53 0.0447(17) 0.0180(13) 0.0449(18) 0.0092(12) 0.0058(14) 0.0028(12)
C61 0.0493(17) 0.0250(14) 0.0382(18) 0.0126(12) 0.0013(14) -0.0066(12)
C62 0.069(2) 0.0343(16) 0.0375(19) 0.0172(14) -0.0046(16) -0.0050(15)
C63 0.058(2) 0.0382(17) 0.045(2) 0.0136(15) -0.0126(16) -0.0079(15)
N11 0.0299(12) 0.0323(12) 0.0357(14) 0.0129(11) 0.0113(10) -0.0005(10)
N12 0.0240(11) 0.0256(11) 0.0289(12) 0.0085(9) 0.0077(9) 0.0009(8)
N21 0.0431(14) 0.0317(13) 0.0633(18) 0.0251(12) 0.0230(13) 0.0123(11)
N22 0.0301(12) 0.0287(12) 0.0408(14) 0.0156(10) 0.0138(10) 0.0087(9)
N31 0.0292(12) 0.0249(11) 0.0310(13) 0.0063(10) 0.0049(10) 0.0000(9)
N32 0.0380(14) 0.0463(15) 0.0381(15) 0.0141(12) 0.0006(11) 0.0069(11)
N41 0.0317(12) 0.0209(10) 0.0341(14) 0.0088(10) 0.0095(10) 0.0026(9)
N42 0.0396(14) 0.0441(14) 0.0354(15) 0.0161(12) 0.0124(11) 0.0052(11)
N51 0.0349(13) 0.0196(11) 0.0558(17) 0.0119(11) 0.0077(11) 0.0002(9)
N52 0.0323(12) 0.0158(10) 0.0336(13) 0.0062(9) 0.0072(10) 0.0011(8)
N61 0.0445(14) 0.0334(13) 0.0467(16) 0.0160(12) -0.0079(12) -0.0105(11)
N62 0.0346(12) 0.0213(11) 0.0323(13) 0.0087(10) 0.0024(10) -0.0016(9)
O1 0.0326(10) 0.0199(9) 0.0355(11) 0.0030(8) 0.0184(8) 0.0018(7)
O2 0.0339(10) 0.0146(8) 0.0295(10) 0.0041(7) 0.0045(8) 0.0026(7)
B1 0.094(3) 0.0313(19) 0.040(2) 0.0076(17) 0.003(2) -0.011(2)
F1 0.236(4) 0.0422(13) 0.0749(17) 0.0137(12) -0.045(2) 0.0253(17)
F2 0.0747(18) 0.196(3) 0.091(2) 0.065(2) 0.0269(16) -0.0179(19)
F3 0.254(4) 0.0546(15) 0.0581(16) 0.0058(12) -0.057(2) 0.0055(19)
F4 0.0649(13) 0.0382(10) 0.1116(18) 0.0310(11) 0.0391(12) 0.0101(9)
C1S 0.081(3) 0.045(2) 0.043(2) 0.0116(16) 0.0013(19) -0.0049(19)
C2S 0.085(3) 0.056(2) 0.068(3) 0.019(2) 0.017(2) 0.007(2)
N1S 0.115(3) 0.085(3) 0.081(3) 0.032(2) -0.006(2) -0.020(2)
C3S 0.071(3) 0.0380(19) 0.059(3) 0.0045(17) -0.010(2) 0.0262(19)
C4S 0.107(4) 0.086(3) 0.093(4) 0.025(3) 0.004(3) 0.054(3)
N2S 0.093(3) 0.051(2) 0.114(4) 0.024(2) 0.011(3) 0.023(2)

loop_
_atom_type_symbol
_atom_type_description
_atom_type_scat_dispersion_real
_atom_type_scat_dispersion_imag
_atom_type_scat_source
C C 0.0033 0.0016 'International Tables Vol C Tables 4.2.6.8 and 6.1.1.4'
H H 0.0000 0.0000 'International Tables Vol C Tables 4.2.6.8 and 6.1.1.4'
B B 0.0013 0.0007 'International Tables Vol C Tables 4.2.6.8 and 6.1.1.4'
N N 0.0061 0.0033 'International Tables Vol C Tables 4.2.6.8 and 6.1.1.4'
O O 0.0106 0.0060 'International Tables Vol C Tables 4.2.6.8 and 6.1.1.4'
F F 0.0171 0.0103 'International Tables Vol C Tables 4.2.6.8 and 6.1.1.4'
Ag Ag -0.8971 1.1015 'International Tables Vol C Tables 4.2.6.8 and 6.1.1.4'

loop_
_geom_angle_atom_site_label_1
_geom_angle_atom_site_label_2
_geom_angle_atom_site_label_3
_geom_angle
_geom_angle_site_symmetry_1
_geom_angle_site_symmetry_3
_geom_angle_publ_flag
N21 Ag N61 120.33(9) . . ?
N21 Ag N51 144.78(10) . . ?
N61 Ag N51 83.03(8) . . ?
N21 Ag N11 80.60(8) . . ?
N61 Ag N11 138.74(9) . . ?
N51 Ag N11 99.03(7) . . ?
N12 C1 N31 108.8(2) . . ?
N12 C1 N22 110.8(2) . . ?
N31 C1 N22 108.0(2) . . ?
N12 C1 C2 108.98(19) . . ?
N31 C1 C2 110.0(2) . . ?
N22 C1 C2 110.3(2) . . ?
O1 C2 C1 107.06(19) . . ?
O1 C3 C4 108.82(19) . . ?
C5 C4 C6 118.1(2) . 2_567 ?
C5 C4 C3 121.2(2) . . ?
C6 C4 C3 120.6(2) 2_567 . ?
C6 C5 C4 122.7(2) . . ?
C5 C6 C4 119.2(2) . 2_567 ?
C5 C6 C7 119.7(2) . . ?
C4 C6 C7 121.1(2) 2_567 . ?
O2 C7 C6 109.0(2) . . ?
O2 C8 C9 109.07(19) . 2_677 ?
N41 C9 N62 108.7(2) . . ?
N41 C9 N52 108.5(2) . . ?
N62 C9 N52 110.5(2) . . ?
N41 C9 C8 109.8(2) . 2_677 ?
N62 C9 C8 110.6(2) . 2_677 ?
N52 C9 C8 108.7(2) . 2_677 ?
N12 C11 C12 106.8(2) . . ?
C11 C12 C13 105.5(2) . . ?
N11 C13 C12 111.8(3) . . ?
N22 C21 C22 107.0(3) . . ?
C21 C22 C23 105.7(3) . . ?
N21 C23 C22 111.5(3) . . ?
N32 C31 C32 112.8(3) . . ?
C33 C32 C31 104.3(3) . . ?
C32 C33 N31 107.3(3) . . ?
N42 C41 C42 112.3(3) . . ?
C43 C42 C41 105.1(3) . . ?
N41 C43 C42 106.7(3) . . ?
N52 C51 C52 106.7(2) . . ?
C51 C52 C53 105.4(2) . . ?
N51 C53 C52 111.7(2) . . ?
C62 C61 N62 107.4(3) . . ?
C61 C62 C63 105.5(3) . . ?
N61 C63 C62 111.4(3) . . ?
C13 N11 N12 104.7(2) . . ?
C13 N11 Ag 132.71(18) . . ?
N12 N11 Ag 122.20(16) . . ?
C11 N12 N11 111.3(2) . . ?
C11 N12 C1 129.2(2) . . ?
N11 N12 C1 119.2(2) . . ?
C23 N21 N22 104.6(3) . . ?
C23 N21 Ag 125.4(2) . . ?
N22 N21 Ag 121.63(16) . . ?
C21 N22 N21 111.1(2) . . ?
C21 N22 C1 127.9(2) . . ?
N21 N22 C1 120.7(2) . . ?
C33 N31 N32 111.9(2) . . ?
C33 N31 C1 128.4(2) . . ?
N32 N31 C1 118.2(2) . . ?
C31 N32 N31 103.5(3) . . ?
C43 N41 N42 111.9(2) . . ?
C43 N41 C9 130.3(2) . . ?
N42 N41 C9 117.3(2) . . ?
C41 N42 N41 103.9(2) . . ?
C53 N51 N52 104.6(2) . . ?
C53 N51 Ag 116.27(18) . . ?
N52 N51 Ag 120.30(17) . . ?
C51 N52 N51 111.7(2) . . ?
C51 N52 C9 128.6(2) . . ?
N51 N52 C9 119.7(2) . . ?
C63 N61 N62 105.1(2) . . ?
C63 N61 Ag 127.54(19) . . ?
N62 N61 Ag 126.35(17) . . ?
C61 N62 N61 110.6(2) . . ?
C61 N62 C9 128.5(2) . . ?
N61 N62 C9 120.9(2) . . ?
C2 O1 C3 111.07(18) . . ?
C8 O2 C7 113.33(19) . . ?
F3 B1 F2 113.2(4) . . ?
F3 B1 F4 108.9(3) . . ?
F2 B1 F4 107.5(3) . . ?
F3 B1 F1 108.2(3) . . ?
F2 B1 F1 109.9(4) . . ?
F4 B1 F1 109.0(4) . . ?
N1S C1S C2S 179.1(5) . . ?
N2S C3S C4S 177.9(5) . . ?

loop_
_geom_bond_atom_site_label_1
_geom_bond_atom_site_label_2
_geom_bond_distance
_geom_bond_site_symmetry_2
_geom_bond_publ_flag
Ag N21 2.274(2) . ?
Ag N61 2.315(2) . ?
Ag N51 2.322(2) . ?
Ag N11 2.403(2) . ?
C1 N12 1.456(3) . ?
C1 N31 1.457(3) . ?
C1 N22 1.464(3) . ?
C1 C2 1.532(3) . ?
C2 O1 1.415(3) . ?
C3 O1 1.433(3) . ?
C3 C4 1.506(3) . ?
C4 C5 1.393(3) . ?
C4 C6 1.400(3) 2_567 ?
C5 C6 1.388(3) . ?
C6 C4 1.400(3) 2_567 ?
C6 C7 1.511(3) . ?
C7 O2 1.428(3) . ?
C8 O2 1.421(3) . ?
C8 C9 1.542(3) 2_677 ?
C9 N41 1.449(3) . ?
C9 N62 1.462(3) . ?
C9 N52 1.465(3) . ?
C9 C8 1.542(3) 2_677 ?
C11 N12 1.351(3) . ?
C11 C12 1.357(4) . ?
C12 C13 1.389(4) . ?
C13 N11 1.312(4) . ?
C21 N22 1.353(4) . ?
C21 C22 1.355(4) . ?
C22 C23 1.389(5) . ?
C23 N21 1.323(4) . ?
C31 N32 1.322(4) . ?
C31 C32 1.398(5) . ?
C32 C33 1.352(5) . ?
C33 N31 1.356(4) . ?
C41 N42 1.327(4) . ?
C41 C42 1.386(5) . ?
C42 C43 1.362(5) . ?
C43 N41 1.353(3) . ?
C51 N52 1.350(3) . ?
C51 C52 1.370(4) . ?
C52 C53 1.385(4) . ?
C53 N51 1.329(3) . ?
C61 C62 1.351(4) . ?
C61 N62 1.352(3) . ?
C62 C63 1.386(4) . ?
C63 N61 1.321(4) . ?
N11 N12 1.363(3) . ?
N21 N22 1.366(3) . ?
N31 N32 1.356(3) . ?
N41 N42 1.358(3) . ?
N51 N52 1.358(3) . ?
N61 N62 1.360(3) . ?
B1 F3 1.356(5) . ?
B1 F2 1.361(5) . ?
B1 F4 1.362(4) . ?
B1 F1 1.368(5) . ?
C1S N1S 1.113(5) . ?
C1S C2S 1.434(5) . ?
C3S N2S 1.117(5) . ?
C3S C4S 1.489(7) . ?
